data_7124655
loop_
_publ_author_name
'Devillard, Marc'
'Mallet-Ladeira, Sonia'
'Bouhadir, Ghenwa'
'Bourissou, Didier'

_publ_section_title
;
 Diverse reactivity of borenium cations with &gt;N-H compounds.
;
_journal_issue 57
_journal_name_full 'Chemical communications (Cambridge, England)'
_journal_page_first 8877
_journal_page_last 8880
_journal_paper_doi 10.1039/c6cc03183h
_journal_volume 52
_journal_year 2016
_chemical_compound_source 'synthesis as described'
_chemical_formula_moiety 'C31 H30 B N P, C2 F6 N O4 S2'
_chemical_formula_sum 'C33 H30 B F6 N2 O4 P S2'
_chemical_formula_weight 738.49
_space_group_IT_number 2
_space_group_name_Hall '-P 1'
_space_group_name_H-M_alt 'P -1'
_symmetry_cell_setting triclinic
_symmetry_Int_Tables_number 2
_symmetry_space_group_name_Hall '-P 1'
_symmetry_space_group_name_H-M 'P -1'
_atom_sites_solution_hydrogens geom
_atom_sites_solution_primary direct
_atom_sites_solution_secondary difmap
_audit_update_record
;
2016-04-18 deposited with the CCDC.
2016-06-23 downloaded from the CCDC.
;
_cell_angle_alpha 91.453(2)
_cell_angle_beta 91.387(2)
_cell_angle_gamma 106.552(2)
_cell_formula_units_Z 2
_cell_length_a 8.9898(4)
_cell_length_b 12.2194(6)
_cell_length_c 15.5624(8)
_cell_measurement_reflns_used 6169
_cell_measurement_temperature 173(2)
_cell_measurement_theta_max 28.18
_cell_measurement_theta_min 2.74
_cell_measurement_wavelength 0.71073
_cell_volume 1637.28(14)
_computing_cell_refinement 'APEX2 and SAINT'
_computing_data_collection APEX2
_computing_data_reduction SAINT
_computing_molecular_graphics 'Ortep-3 for Windows (Farrugia, 1997)'
_computing_publication_material 'WinGX publication routines (Farrugia, 1999)'
_computing_structure_refinement 'SHELXL-97 (Sheldrick, 2008)'
_computing_structure_solution 'SHELXS-97 (Sheldrick, 2008)'
_diffrn_ambient_temperature 173(2)
_diffrn_measured_fraction_theta_full 0.988
_diffrn_measured_fraction_theta_max 0.988
_diffrn_measurement_device_type 'Bruker D8 VENTURE'
_diffrn_measurement_method 'phi and omega scans'
_diffrn_radiation_monochromator triumph
_diffrn_radiation_probe x-ray
_diffrn_radiation_source 'fine focus sealed tube'
_diffrn_radiation_type MoK\a
_diffrn_radiation_wavelength 0.71073
_diffrn_reflns_av_R_equivalents 0.0775
_diffrn_reflns_av_unetI/netI 0.0802
_diffrn_reflns_limit_h_max 10
_diffrn_reflns_limit_h_min -11
_diffrn_reflns_limit_k_max 15
_diffrn_reflns_limit_k_min -15
_diffrn_reflns_limit_l_max 19
_diffrn_reflns_limit_l_min -19
_diffrn_reflns_number 20842
_diffrn_reflns_theta_full 26.02
_diffrn_reflns_theta_max 26.02
_diffrn_reflns_theta_min 2.67
_diffrn_standards_decay_% 0
_diffrn_standards_interval_count 0
_diffrn_standards_interval_time 0
_diffrn_standards_number 0
_exptl_absorpt_coefficient_mu 0.288
_exptl_absorpt_correction_T_max 0.7457
_exptl_absorpt_correction_T_min 0.6603
_exptl_absorpt_correction_type multi-scan
_exptl_absorpt_process_details 'SADABS (Bruker-AXS)'
_exptl_crystal_colour colourless
_exptl_crystal_density_diffrn 1.498
_exptl_crystal_density_method 'not measured'
_exptl_crystal_description needle
_exptl_crystal_F_000 760
_exptl_crystal_size_max 0.55
_exptl_crystal_size_mid 0.04
_exptl_crystal_size_min 0.04
_refine_diff_density_max 0.571
_refine_diff_density_min -0.551
_refine_diff_density_rms 0.111
_refine_ls_extinction_coef 0.086(6)
_refine_ls_extinction_expression Fc^*^=kFc[1+0.001xFc^2^\l^3^/sin(2\q)]^-1/4^
_refine_ls_extinction_method SHELXL
_refine_ls_goodness_of_fit_ref 1.068
_refine_ls_hydrogen_treatment mixed
_refine_ls_matrix_type full
_refine_ls_number_parameters 455
_refine_ls_number_reflns 6352
_refine_ls_number_restraints 3
_refine_ls_restrained_S_all 1.067
_refine_ls_R_factor_all 0.1415
_refine_ls_R_factor_gt 0.0818
_refine_ls_shift/su_max 0.002
_refine_ls_shift/su_mean 0
_refine_ls_structure_factor_coef Fsqd
_refine_ls_weighting_details 'calc w=1/[\s^2^(Fo^2^)+(0.1174P)^2^+3.8167P] where P=(Fo^2^+2Fc^2^)/3'
_refine_ls_weighting_scheme calc
_refine_ls_wR_factor_gt 0.2047
_refine_ls_wR_factor_ref 0.2558
_reflns_number_gt 3893
_reflns_number_total 6352
_reflns_threshold_expression >2sigma(I)
_cod_data_source_file c6cc03183h2.cif
_cod_data_source_block 4
_cod_database_code 7124655

loop_
_symmetry_equiv_pos_as_xyz
'x, y, z'
'-x, -y, -z'

loop_
_atom_site_label
_atom_site_type_symbol
_atom_site_fract_x
_atom_site_fract_y
_atom_site_fract_z
_atom_site_U_iso_or_equiv
_atom_site_adp_type
_atom_site_occupancy
_atom_site_symmetry_multiplicity
_atom_site_calc_flag
_atom_site_refinement_flags
C1 C 0.5695(6) 0.6064(5) 0.1775(4) 0.0383(12) Uani 1 1 d .
C2 C 0.4245(6) 0.5236(5) 0.1607(3) 0.0375(12) Uani 1 1 d .
C3 C 0.2870(6) 0.5452(4) 0.1913(3) 0.0338(11) Uani 1 1 d .
C4 C 0.1489(6) 0.4614(5) 0.1750(4) 0.0388(12) Uani 1 1 d .
H4 H 0.0553 0.4734 0.1946 0.047 Uiso 1 1 calc R
C5 C 0.1429(7) 0.3589(5) 0.1303(4) 0.0473(14) Uani 1 1 d .
H5 H 0.0457 0.3028 0.1208 0.057 Uiso 1 1 calc R
C6 C 0.2738(7) 0.3387(5) 0.1004(4) 0.0474(15) Uani 1 1 d .
H6 H 0.2672 0.2691 0.0698 0.057 Uiso 1 1 calc R
C7 C 0.4201(7) 0.4209(5) 0.1146(4) 0.0425(13) Uani 1 1 d .
C8 C 0.5633(7) 0.4047(5) 0.0873(4) 0.0503(15) Uani 1 1 d .
H8 H 0.5626 0.3372 0.0555 0.06 Uiso 1 1 calc R
C9 C 0.7013(8) 0.4854(5) 0.1065(4) 0.0506(15) Uani 1 1 d .
H9 H 0.7954 0.4725 0.0888 0.061 Uiso 1 1 calc R
C10 C 0.7061(7) 0.5879(5) 0.1525(4) 0.0450(14) Uani 1 1 d .
H10 H 0.8026 0.6433 0.1658 0.054 Uiso 1 1 calc R
C11 C 0.6777(6) 0.7686(5) 0.3238(4) 0.0374(12) Uani 1 1 d .
C12 C 0.7183(7) 0.8776(5) 0.3611(4) 0.0422(13) Uani 1 1 d .
H12 H 0.6769 0.9341 0.3376 0.051 Uiso 1 1 calc R
C13 C 0.8189(7) 0.9051(5) 0.4326(4) 0.0492(15) Uani 1 1 d .
H13 H 0.8462 0.9803 0.4574 0.059 Uiso 1 1 calc R
C14 C 0.8789(7) 0.8249(5) 0.4673(4) 0.0487(15) Uani 1 1 d .
H14 H 0.9471 0.8443 0.5165 0.058 Uiso 1 1 calc R
C15 C 0.8404(7) 0.7143(6) 0.4310(4) 0.0493(15) Uani 1 1 d .
H15 H 0.8824 0.6585 0.4552 0.059 Uiso 1 1 calc R
C16 C 0.7408(7) 0.6867(5) 0.3597(4) 0.0445(14) Uani 1 1 d .
H16 H 0.7148 0.6117 0.3347 0.053 Uiso 1 1 calc R
C17 C 0.5814(6) 0.8467(5) 0.1633(4) 0.0388(12) Uani 1 1 d .
C18 C 0.5375(6) 0.9447(5) 0.1852(4) 0.0390(12) Uani 1 1 d .
H18 H 0.4813 0.947 0.2358 0.047 Uiso 1 1 calc R
C19 C 0.5759(7) 1.0381(5) 0.1334(4) 0.0454(14) Uani 1 1 d .
H19 H 0.5479 1.105 0.1492 0.054 Uiso 1 1 calc R
C20 C 0.6553(7) 1.0348(5) 0.0580(4) 0.0491(15) Uani 1 1 d .
H20 H 0.6819 1.0991 0.0225 0.059 Uiso 1 1 calc R
C21 C 0.6947(7) 0.9368(6) 0.0356(4) 0.0507(15) Uani 1 1 d .
H21 H 0.7473 0.9335 -0.0161 0.061 Uiso 1 1 calc R
C22 C 0.6583(6) 0.8435(5) 0.0880(4) 0.0414(13) Uani 1 1 d .
H22 H 0.6864 0.7767 0.0719 0.05 Uiso 1 1 calc R
C23 C 0.2165(6) 0.7516(4) 0.2356(3) 0.0333(11) Uani 1 1 d .
C24 C 0.1577(6) 0.7659(5) 0.1528(4) 0.0386(12) Uani 1 1 d .
C25 C 0.0880(6) 0.8528(5) 0.1376(4) 0.0435(14) Uani 1 1 d .
H25 H 0.0472 0.8591 0.0817 0.052 Uiso 1 1 calc R
C26 C 0.0772(6) 0.9295(5) 0.2021(4) 0.0442(14) Uani 1 1 d .
C27 C 0.1346(6) 0.9161(5) 0.2826(4) 0.0431(13) Uani 1 1 d .
H27 H 0.125 0.9668 0.328 0.052 Uiso 1 1 calc R
C28 C 0.2059(6) 0.8320(4) 0.3007(4) 0.0364(12) Uani 1 1 d .
C29 C 0.1682(8) 0.6932(5) 0.0742(4) 0.0477(14) Uani 1 1 d .
H29A H 0.1419 0.7288 0.0225 0.071 Uiso 1 1 calc R
H29B H 0.0953 0.6169 0.0786 0.071 Uiso 1 1 calc R
H29C H 0.2741 0.6868 0.0707 0.071 Uiso 1 1 calc R
C30 C 0.0076(8) 1.0269(5) 0.1855(5) 0.0558(17) Uani 1 1 d .
H30A H -0.0995 1.0064 0.2048 0.084 Uiso 1 1 calc R
H30B H 0.0084 1.0412 0.1238 0.084 Uiso 1 1 calc R
H30C H 0.069 1.096 0.2171 0.084 Uiso 1 1 calc R
C31 C 0.2780(8) 0.8383(5) 0.3899(4) 0.0484(15) Uani 1 1 d .
H31A H 0.2817 0.9117 0.418 0.073 Uiso 1 1 calc R
H31B H 0.3836 0.8314 0.386 0.073 Uiso 1 1 calc R
H31C H 0.2156 0.7759 0.4235 0.073 Uiso 1 1 calc R
C32 C 0.4194(7) 0.2168(5) 0.3397(4) 0.0469(14) Uani 1 1 d .
C33 C 0.8746(7) 0.2719(5) 0.3346(4) 0.0482(14) Uani 1 1 d .
B1 B 0.3089(7) 0.6575(5) 0.2537(4) 0.0330(12) Uani 1 1 d .
N1 N 0.2890(5) 0.6062(4) 0.3478(3) 0.0363(10) Uani 1 1 d D
N2 N 0.6710(5) 0.3932(4) 0.3529(3) 0.0408(11) Uani 1 1 d .
O1 O 0.5309(5) 0.3101(4) 0.4871(3) 0.0495(10) Uani 1 1 d .
O2 O 0.4196(5) 0.4180(4) 0.3858(3) 0.0584(12) Uani 1 1 d .
O3 O 0.8603(5) 0.3847(4) 0.4750(3) 0.0518(11) Uani 1 1 d .
O4 O 0.9459(5) 0.4901(3) 0.3445(3) 0.0488(10) Uani 1 1 d .
F1 F 0.4850(5) 0.1352(3) 0.3520(4) 0.0821(15) Uani 1 1 d .
F2 F 0.2736(4) 0.1786(3) 0.3614(3) 0.0681(12) Uani 1 1 d .
F3 F 0.4205(6) 0.2334(4) 0.2557(3) 0.0902(15) Uani 1 1 d .
F4 F 0.8316(5) 0.2608(4) 0.2522(3) 0.0655(11) Uani 1 1 d .
F5 F 0.7987(5) 0.1775(3) 0.3733(3) 0.0718(12) Uani 1 1 d .
F6 F 1.0245(4) 0.2798(4) 0.3399(3) 0.0668(12) Uani 1 1 d .
P1 P 0.54068(15) 0.72738(12) 0.23441(9) 0.0352(4) Uani 1 1 d .
S1 S 0.51617(15) 0.34655(12) 0.40130(9) 0.0390(4) Uani 1 1 d .
S2 S 0.83908(16) 0.39757(12) 0.38513(10) 0.0400(4) Uani 1 1 d .
H101 H 0.329(7) 0.550(4) 0.352(4) 0.048 Uiso 1 1 d D
H201 H 0.330(7) 0.661(4) 0.385(3) 0.048 Uiso 1 1 d D
H301 H 0.1881(14) 0.589(5) 0.344(4) 0.048 Uiso 1 1 d D

loop_
_atom_site_aniso_label
_atom_site_aniso_U_11
_atom_site_aniso_U_22
_atom_site_aniso_U_33
_atom_site_aniso_U_23
_atom_site_aniso_U_13
_atom_site_aniso_U_12
C1 0.036(3) 0.041(3) 0.038(3) 0.002(2) 0.004(2) 0.010(2)
C2 0.045(3) 0.035(3) 0.032(3) 0.000(2) 0.000(2) 0.010(2)
C3 0.039(3) 0.032(3) 0.029(3) 0.001(2) 0.002(2) 0.009(2)
C4 0.038(3) 0.041(3) 0.037(3) 0.001(2) 0.004(2) 0.010(2)
C5 0.049(3) 0.039(3) 0.046(3) 0.001(3) 0.002(3) -0.001(3)
C6 0.059(4) 0.039(3) 0.038(3) -0.006(2) 0.006(3) 0.003(3)
C7 0.052(3) 0.038(3) 0.037(3) 0.001(2) 0.009(3) 0.010(3)
C8 0.055(4) 0.045(3) 0.054(4) -0.010(3) 0.013(3) 0.021(3)
C9 0.051(4) 0.050(4) 0.056(4) -0.001(3) 0.016(3) 0.023(3)
C10 0.044(3) 0.047(3) 0.046(3) 0.003(3) 0.007(3) 0.015(3)
C11 0.034(3) 0.037(3) 0.040(3) 0.003(2) 0.007(2) 0.008(2)
C12 0.046(3) 0.038(3) 0.044(3) -0.001(2) -0.002(3) 0.015(2)
C13 0.045(3) 0.041(3) 0.059(4) -0.001(3) -0.005(3) 0.008(3)
C14 0.038(3) 0.055(4) 0.048(4) -0.003(3) -0.003(3) 0.006(3)
C15 0.046(3) 0.055(4) 0.051(4) 0.009(3) -0.004(3) 0.020(3)
C16 0.041(3) 0.042(3) 0.051(4) 0.001(3) -0.004(3) 0.014(3)
C17 0.033(3) 0.038(3) 0.042(3) 0.003(2) 0.001(2) 0.006(2)
C18 0.038(3) 0.044(3) 0.036(3) 0.004(2) 0.004(2) 0.013(2)
C19 0.046(3) 0.039(3) 0.052(4) 0.003(3) 0.002(3) 0.013(3)
C20 0.052(4) 0.045(3) 0.047(4) 0.013(3) 0.000(3) 0.008(3)
C21 0.052(4) 0.055(4) 0.042(3) 0.011(3) 0.009(3) 0.010(3)
C22 0.039(3) 0.044(3) 0.041(3) 0.000(2) 0.003(2) 0.011(2)
C23 0.028(2) 0.035(3) 0.036(3) 0.004(2) 0.002(2) 0.008(2)
C24 0.030(3) 0.041(3) 0.044(3) 0.004(2) 0.001(2) 0.009(2)
C25 0.034(3) 0.045(3) 0.051(4) 0.010(3) -0.005(3) 0.010(2)
C26 0.031(3) 0.041(3) 0.059(4) 0.007(3) -0.005(3) 0.008(2)
C27 0.037(3) 0.041(3) 0.051(4) -0.001(3) 0.004(3) 0.012(2)
C28 0.033(3) 0.034(3) 0.042(3) -0.002(2) 0.006(2) 0.008(2)
C29 0.056(4) 0.050(3) 0.036(3) 0.003(3) -0.004(3) 0.014(3)
C30 0.050(4) 0.042(3) 0.080(5) 0.006(3) -0.009(3) 0.020(3)
C31 0.061(4) 0.042(3) 0.044(3) -0.003(3) 0.003(3) 0.017(3)
C32 0.038(3) 0.051(4) 0.051(4) -0.005(3) 0.002(3) 0.010(3)
C33 0.041(3) 0.051(4) 0.051(4) 0.002(3) 0.002(3) 0.009(3)
B1 0.030(3) 0.032(3) 0.036(3) 0.003(2) 0.002(2) 0.008(2)
N1 0.033(2) 0.038(2) 0.037(3) 0.0005(19) 0.000(2) 0.009(2)
N2 0.034(2) 0.045(3) 0.043(3) 0.006(2) -0.001(2) 0.010(2)
O1 0.040(2) 0.072(3) 0.034(2) 0.0061(19) 0.0024(17) 0.011(2)
O2 0.043(2) 0.049(2) 0.090(4) 0.002(2) -0.001(2) 0.025(2)
O3 0.043(2) 0.071(3) 0.039(2) 0.008(2) -0.0041(18) 0.012(2)
O4 0.042(2) 0.046(2) 0.055(3) 0.0070(19) 0.0092(19) 0.0053(18)
F1 0.063(3) 0.046(2) 0.137(4) -0.023(2) -0.018(3) 0.019(2)
F2 0.0402(19) 0.066(2) 0.087(3) -0.023(2) 0.0036(19) -0.0005(18)
F3 0.101(4) 0.098(4) 0.049(3) -0.009(2) -0.005(2) -0.007(3)
F4 0.068(3) 0.068(3) 0.064(3) -0.018(2) -0.004(2) 0.027(2)
F5 0.071(3) 0.043(2) 0.105(4) 0.013(2) 0.016(2) 0.0205(19)
F6 0.047(2) 0.072(3) 0.091(3) 0.007(2) 0.006(2) 0.0315(19)
P1 0.0319(7) 0.0350(7) 0.0384(8) 0.0014(6) 0.0027(6) 0.0089(6)
S1 0.0342(7) 0.0390(7) 0.0442(8) -0.0002(6) -0.0002(6) 0.0113(6)
S2 0.0338(7) 0.0416(8) 0.0423(8) 0.0047(6) 0.0026(6) 0.0070(6)

loop_
_atom_type_symbol
_atom_type_description
_atom_type_scat_dispersion_real
_atom_type_scat_dispersion_imag
_atom_type_scat_source
C C 0.0033 0.0016 'International Tables Vol C Tables 4.2.6.8 and 6.1.1.4'
H H 0 0 'International Tables Vol C Tables 4.2.6.8 and 6.1.1.4'
B B 0.0013 0.0007 'International Tables Vol C Tables 4.2.6.8 and 6.1.1.4'
N N 0.0061 0.0033 'International Tables Vol C Tables 4.2.6.8 and 6.1.1.4'
O O 0.0106 0.006 'International Tables Vol C Tables 4.2.6.8 and 6.1.1.4'
F F 0.0171 0.0103 'International Tables Vol C Tables 4.2.6.8 and 6.1.1.4'
P P 0.1023 0.0942 'International Tables Vol C Tables 4.2.6.8 and 6.1.1.4'
S S 0.1246 0.1234 'International Tables Vol C Tables 4.2.6.8 and 6.1.1.4'

loop_
_geom_angle_atom_site_label_1
_geom_angle_atom_site_label_2
_geom_angle_atom_site_label_3
_geom_angle
C10 C1 C2 121.5(5)
C10 C1 P1 128.8(5)
C2 C1 P1 109.7(4)
C1 C2 C7 119.2(5)
C1 C2 C3 119.1(5)
C7 C2 C3 121.7(5)
C4 C3 C2 117.2(5)
C4 C3 B1 125.2(5)
C2 C3 B1 117.1(5)
C3 C4 C5 121.8(5)
C3 C4 H4 119.1
C5 C4 H4 119.1
C6 C5 C4 121.1(6)
C6 C5 H5 119.4
C4 C5 H5 119.4
C5 C6 C7 120.3(5)
C5 C6 H6 119.8
C7 C6 H6 119.8
C6 C7 C2 117.9(5)
C6 C7 C8 123.7(5)
C2 C7 C8 118.4(5)
C9 C8 C7 120.7(5)
C9 C8 H8 119.6
C7 C8 H8 119.6
C8 C9 C10 121.0(6)
C8 C9 H9 119.5
C10 C9 H9 119.5
C1 C10 C9 119.2(6)
C1 C10 H10 120.4
C9 C10 H10 120.4
C12 C11 C16 118.6(5)
C12 C11 P1 122.1(4)
C16 C11 P1 119.3(4)
C11 C12 C13 120.6(5)
C11 C12 H12 119.7
C13 C12 H12 119.7
C14 C13 C12 120.4(6)
C14 C13 H13 119.8
C12 C13 H13 119.8
C13 C14 C15 120.3(6)
C13 C14 H14 119.9
C15 C14 H14 119.9
C16 C15 C14 119.5(6)
C16 C15 H15 120.2
C14 C15 H15 120.2
C15 C16 C11 120.6(6)
C15 C16 H16 119.7
C11 C16 H16 119.7
C22 C17 C18 119.1(5)
C22 C17 P1 120.8(4)
C18 C17 P1 120.1(4)
C19 C18 C17 120.1(5)
C19 C18 H18 119.9
C17 C18 H18 119.9
C18 C19 C20 120.5(6)
C18 C19 H19 119.8
C20 C19 H19 119.8
C21 C20 C19 119.2(6)
C21 C20 H20 120.4
C19 C20 H20 120.4
C20 C21 C22 120.6(6)
C20 C21 H21 119.7
C22 C21 H21 119.7
C17 C22 C21 120.5(6)
C17 C22 H22 119.7
C21 C22 H22 119.7
C24 C23 C28 116.4(5)
C24 C23 B1 122.3(5)
C28 C23 B1 121.0(5)
C25 C24 C23 121.2(5)
C25 C24 C29 114.8(5)
C23 C24 C29 123.9(5)
C26 C25 C24 121.5(6)
C26 C25 H25 119.3
C24 C25 H25 119.3
C27 C26 C25 117.5(5)
C27 C26 C30 120.6(6)
C25 C26 C30 121.9(6)
C26 C27 C28 123.1(6)
C26 C27 H27 118.4
C28 C27 H27 118.4
C27 C28 C23 120.2(5)
C27 C28 C31 115.8(5)
C23 C28 C31 123.9(5)
C24 C29 H29A 109.5
C24 C29 H29B 109.5
H29A C29 H29B 109.5
C24 C29 H29C 109.5
H29A C29 H29C 109.5
H29B C29 H29C 109.5
C26 C30 H30A 109.5
C26 C30 H30B 109.5
H30A C30 H30B 109.5
C26 C30 H30C 109.5
H30A C30 H30C 109.5
H30B C30 H30C 109.5
C28 C31 H31A 109.5
C28 C31 H31B 109.5
H31A C31 H31B 109.5
C28 C31 H31C 109.5
H31A C31 H31C 109.5
H31B C31 H31C 109.5
F1 C32 F2 107.7(5)
F1 C32 F3 106.4(5)
F2 C32 F3 107.7(5)
F1 C32 S1 112.4(4)
F2 C32 S1 110.3(4)
F3 C32 S1 112.0(4)
F4 C33 F6 107.7(5)
F4 C33 F5 108.5(5)
F6 C33 F5 107.8(5)
F4 C33 S2 111.6(4)
F6 C33 S2 110.1(4)
F5 C33 S2 111.1(4)
N1 B1 C3 103.2(4)
N1 B1 C23 114.8(4)
C3 B1 C23 122.2(5)
N1 B1 P1 108.5(4)
C3 B1 P1 96.4(3)
C23 B1 P1 109.7(3)
B1 N1 H101 112(4)
B1 N1 H201 108(4)
H101 N1 H201 112(6)
B1 N1 H301 93(4)
H101 N1 H301 117(6)
H201 N1 H301 113(6)
S1 N2 S2 127.6(3)
C1 P1 C11 109.9(3)
C1 P1 C17 108.5(3)
C11 P1 C17 106.7(3)
C1 P1 B1 96.5(2)
C11 P1 B1 120.9(3)
C17 P1 B1 113.5(2)
O2 S1 O1 118.6(3)
O2 S1 N2 109.0(3)
O1 S1 N2 116.2(2)
O2 S1 C32 103.2(3)
O1 S1 C32 104.9(3)
N2 S1 C32 102.7(3)
O3 S2 O4 118.3(3)
O3 S2 N2 116.4(3)
O4 S2 N2 108.0(3)
O3 S2 C33 104.7(3)
O4 S2 C33 103.2(3)
N2 S2 C33 104.4(3)

loop_
_geom_bond_atom_site_label_1
_geom_bond_atom_site_label_2
_geom_bond_distance
C1 C10 1.373(8)
C1 C2 1.418(8)
C1 P1 1.789(6)
C2 C7 1.420(8)
C2 C3 1.426(8)
C3 C4 1.378(8)
C3 B1 1.623(8)
C4 C5 1.405(8)
C4 H4 0.95
C5 C6 1.360(9)
C5 H5 0.95
C6 C7 1.418(8)
C6 H6 0.95
C7 C8 1.430(8)
C8 C9 1.368(9)
C8 H8 0.95
C9 C10 1.416(8)
C9 H9 0.95
C10 H10 0.95
C11 C12 1.385(8)
C11 C16 1.403(8)
C11 P1 1.799(6)
C12 C13 1.388(9)
C12 H12 0.95
C13 C14 1.362(9)
C13 H13 0.95
C14 C15 1.397(9)
C14 H14 0.95
C15 C16 1.381(9)
C15 H15 0.95
C16 H16 0.95
C17 C22 1.380(8)
C17 C18 1.400(8)
C17 P1 1.812(6)
C18 C19 1.381(8)
C18 H18 0.95
C19 C20 1.393(9)
C19 H19 0.95
C20 C21 1.381(9)
C20 H20 0.95
C21 C22 1.385(8)
C21 H21 0.95
C22 H22 0.95
C23 C24 1.414(8)
C23 C28 1.417(7)
C23 B1 1.624(8)
C24 C25 1.401(8)
C24 C29 1.514(8)
C25 C26 1.380(9)
C25 H25 0.95
C26 C27 1.374(9)
C26 C30 1.519(8)
C27 C28 1.389(8)
C27 H27 0.95
C28 C31 1.509(8)
C29 H29A 0.98
C29 H29B 0.98
C29 H29C 0.98
C30 H30A 0.98
C30 H30B 0.98
C30 H30C 0.98
C31 H31A 0.98
C31 H31B 0.98
C31 H31C 0.98
C32 F1 1.310(7)
C32 F2 1.316(7)
C32 F3 1.329(8)
C32 S1 1.813(6)
C33 F4 1.322(8)
C33 F6 1.324(7)
C33 F5 1.329(7)
C33 S2 1.819(7)
B1 N1 1.602(8)
B1 P1 2.047(6)
N1 H101 0.871(10)
N1 H201 0.872(10)
N1 H301 0.871(10)
N2 S1 1.565(5)
N2 S2 1.566(5)
O1 S1 1.433(4)
O2 S1 1.416(4)
O3 S2 1.426(4)
O4 S2 1.431(4)
